data_4035330
loop_
_publ_author_name
'Zissimou, Georgia A.'
'Kourtellaris, Andreas'
'Manoli, Maria'
'Koutentis, Panayiotis A.'

_publ_section_title
;
 Redox Active Quinoidal 1,2,4-Benzotriazines.
;
_journal_issue 16
_journal_name_full 'The Journal of organic chemistry'
_journal_page_first 9391
_journal_page_last 9402
_journal_paper_doi 10.1021/acs.joc.8b01311
_journal_volume 83
_journal_year 2018
_chemical_formula_moiety 'C17 H8 F3 N5'
_chemical_formula_sum 'C17 H8 F3 N5'
_chemical_formula_weight 339.22
_space_group_IT_number 2
_space_group_name_Hall '-P 1'
_space_group_name_H-M_alt 'P -1'
_symmetry_cell_setting triclinic
_symmetry_space_group_name_H-M 'P -1'
_atom_sites_solution_hydrogens geom
_atom_sites_solution_primary direct
_atom_sites_solution_secondary difmap
_audit_creation_method SHELXL-97
_cell_angle_alpha 95.469(8)
_cell_angle_beta 100.076(10)
_cell_angle_gamma 99.918(9)
_cell_formula_units_Z 2
_cell_length_a 6.7763(9)
_cell_length_b 8.5591(7)
_cell_length_c 13.2125(14)
_cell_measurement_reflns_used 2195
_cell_measurement_temperature 100.00(10)
_cell_measurement_theta_max 28.8175
_cell_measurement_theta_min 3.0640
_cell_volume 736.97(14)
_computing_structure_refinement 'SHELXL-97 (Sheldrick, 1997)'
_computing_structure_solution 'SHELXS-97 (Sheldrick, 1990)'
_diffrn_ambient_temperature 100(2)
_diffrn_detector_area_resol_mean 10.4223
_diffrn_measured_fraction_theta_full 0.999
_diffrn_measured_fraction_theta_max 0.999
_diffrn_measurement_device_type 'SuperNova, Dual, Cu at zero, Atlas'
_diffrn_measurement_method '\w scans'
_diffrn_radiation_monochromator mirror
_diffrn_radiation_source 'SuperNova (Mo) X-ray Source'
_diffrn_radiation_type MoK\a
_diffrn_radiation_wavelength 0.71073
_diffrn_reflns_av_R_equivalents 0.0305
_diffrn_reflns_av_sigmaI/netI 0.0378
_diffrn_reflns_limit_h_max 8
_diffrn_reflns_limit_h_min -8
_diffrn_reflns_limit_k_max 10
_diffrn_reflns_limit_k_min -10
_diffrn_reflns_limit_l_max 15
_diffrn_reflns_limit_l_min -15
_diffrn_reflns_number 4562
_diffrn_reflns_theta_full 25.00
_diffrn_reflns_theta_max 25.00
_diffrn_reflns_theta_min 3.07
_exptl_absorpt_coefficient_mu 0.123
_exptl_absorpt_correction_T_max 1.00000
_exptl_absorpt_correction_T_min 0.92579
_exptl_absorpt_correction_type multi-scan
_exptl_absorpt_process_details 'Empirical absorption correction (CrysAlis RED, Oxford Diffraction)'
_exptl_crystal_colour 'dark brown'
_exptl_crystal_density_diffrn 1.529
_exptl_crystal_density_method 'not measured'
_exptl_crystal_description polygones
_exptl_crystal_F_000 344
_exptl_crystal_size_max 0.20
_exptl_crystal_size_mid 0.15
_exptl_crystal_size_min 0.12
_refine_diff_density_max 0.611
_refine_diff_density_min -0.497
_refine_diff_density_rms 0.056
_refine_ls_extinction_method none
_refine_ls_goodness_of_fit_ref 1.006
_refine_ls_hydrogen_treatment mixed
_refine_ls_matrix_type full
_refine_ls_number_parameters 226
_refine_ls_number_reflns 2585
_refine_ls_number_restraints 0
_refine_ls_restrained_S_all 1.006
_refine_ls_R_factor_all 0.0559
_refine_ls_R_factor_gt 0.0485
_refine_ls_shift/su_max 0.000
_refine_ls_shift/su_mean 0.000
_refine_ls_structure_factor_coef Fsqd
_refine_ls_weighting_details 'calc w=1/[\s^2^(Fo^2^)+(0.0619P)^2^+0.5291P] where P=(Fo^2^+2Fc^2^)/3'
_refine_ls_weighting_scheme calc
_refine_ls_wR_factor_gt 0.1228
_refine_ls_wR_factor_ref 0.1291
_reflns_number_gt 2189
_reflns_number_total 2585
_reflns_threshold_expression >2sigma(I)
_cod_data_source_file jo8b01311_si_004.cif
_cod_data_source_block shelxl
_cod_depositor_comments
;
The following automatic conversions were performed:

data item '_symmetry_cell_setting' value 'Triclinic' was changed to
'triclinic' in accordance with the
/home/data/users/saulius/crontab/automatic-downloads/current/ACS/lib/dictionaries/cif_core.dic
dictionary named 'cif_core.dic' version 2.4.2 last updated on
2011-04-26.

Automatic conversion script
Id: cif_fix_values 6909 2019-04-08 15:41:33Z antanas 
;
_cod_database_code 4035330

loop_
_symmetry_equiv_pos_as_xyz
'x, y, z'
'-x, -y, -z'

loop_
_atom_site_label
_atom_site_type_symbol
_atom_site_fract_x
_atom_site_fract_y
_atom_site_fract_z
_atom_site_U_iso_or_equiv
_atom_site_adp_type
_atom_site_occupancy
_atom_site_symmetry_multiplicity
_atom_site_calc_flag
_atom_site_refinement_flags
C1 C 0.0709(3) 0.6292(2) 0.24981(14) 0.0193(4) Uani 1 1 d .
C2 C 0.1377(3) 0.7457(2) 0.11023(14) 0.0168(4) Uani 1 1 d .
C3 C 0.2091(3) 0.8983(2) 0.17607(14) 0.0173(4) Uani 1 1 d .
C4 C 0.2660(3) 1.0365(2) 0.13538(14) 0.0178(4) Uani 1 1 d .
H4 H 0.3065 1.1336 0.1784 0.021 Uiso 1 1 calc R
C5 C 0.2633(3) 1.0314(2) 0.02776(14) 0.0172(4) Uani 1 1 d .
C6 C 0.2033(3) 0.8780(2) -0.03636(14) 0.0180(4) Uani 1 1 d .
H6 H 0.2071 0.8731 -0.1066 0.022 Uiso 1 1 calc R
C7 C 0.1421(3) 0.7422(2) 0.00231(15) 0.0189(4) Uani 1 1 d .
H7 H 0.1026 0.6457 -0.0413 0.023 Uiso 1 1 calc R
C8 C 0.3147(3) 1.1708(2) -0.01701(15) 0.0181(4) Uani 1 1 d .
C9 C 0.3712(3) 1.3232(2) 0.04515(15) 0.0211(4) Uani 1 1 d .
C10 C 0.3079(3) 1.1657(2) -0.12586(16) 0.0211(4) Uani 1 1 d .
C11 C -0.0074(4) 0.4772(2) 0.29126(16) 0.0285(5) Uani 1 1 d .
C12 C 0.2846(3) 1.0289(2) 0.35798(14) 0.0186(4) Uani 1 1 d .
C13 C 0.4881(3) 1.1024(2) 0.37478(15) 0.0232(4) Uani 1 1 d .
H13 H 0.5759 1.0665 0.3351 0.028 Uiso 1 1 calc R
C14 C 0.5576(3) 1.2310(3) 0.45247(16) 0.0289(5) Uani 1 1 d .
H14 H 0.6936 1.2827 0.4651 0.035 Uiso 1 1 calc R
C15 C 0.4252(4) 1.2825(2) 0.51133(16) 0.0289(5) Uani 1 1 d .
H15 H 0.4731 1.3684 0.5636 0.035 Uiso 1 1 calc R
C16 C 0.2224(3) 1.2073(2) 0.49286(16) 0.0275(5) Uani 1 1 d .
H16 H 0.1345 1.2425 0.5327 0.033 Uiso 1 1 calc R
C17 C 0.1502(3) 1.0796(2) 0.41507(15) 0.0229(4) Uani 1 1 d .
H17 H 0.0136 1.0290 0.4016 0.027 Uiso 1 1 calc R
F1 F 0.0981(3) 0.36483(16) 0.26926(12) 0.0619(6) Uani 1 1 d .
F2 F -0.1976(3) 0.4162(2) 0.24764(13) 0.0666(6) Uani 1 1 d .
F3 F 0.0074(2) 0.49601(14) 0.39278(9) 0.0346(4) Uani 1 1 d .
N1 N 0.2111(2) 0.89087(18) 0.28036(12) 0.0180(4) Uani 1 1 d .
N2 N 0.1390(2) 0.75618(18) 0.31792(12) 0.0194(4) Uani 1 1 d .
N3 N 0.0662(2) 0.61407(19) 0.14668(12) 0.0197(4) Uani 1 1 d .
N4 N 0.2979(3) 1.1559(2) -0.21434(14) 0.0275(4) Uani 1 1 d .
N5 N 0.4143(3) 1.4427(2) 0.09866(14) 0.0291(4) Uani 1 1 d .

loop_
_atom_site_aniso_label
_atom_site_aniso_U_11
_atom_site_aniso_U_22
_atom_site_aniso_U_33
_atom_site_aniso_U_23
_atom_site_aniso_U_13
_atom_site_aniso_U_12
C1 0.0207(10) 0.0195(10) 0.0167(10) 0.0019(8) 0.0009(8) 0.0038(8)
C2 0.0138(9) 0.0167(9) 0.0193(10) 0.0013(8) 0.0012(7) 0.0043(7)
C3 0.0139(9) 0.0211(10) 0.0167(9) 0.0009(8) 0.0010(7) 0.0053(7)
C4 0.0181(10) 0.0158(9) 0.0189(10) 0.0001(7) 0.0029(8) 0.0037(7)
C5 0.0107(9) 0.0220(10) 0.0192(10) 0.0016(8) 0.0030(7) 0.0044(7)
C6 0.0162(9) 0.0241(10) 0.0146(9) 0.0020(8) 0.0041(7) 0.0053(8)
C7 0.0173(10) 0.0198(10) 0.0185(10) -0.0018(8) 0.0023(8) 0.0043(8)
C8 0.0138(9) 0.0216(10) 0.0193(10) 0.0027(8) 0.0036(7) 0.0041(8)
C9 0.0196(10) 0.0240(11) 0.0224(10) 0.0098(9) 0.0073(8) 0.0047(8)
C10 0.0193(10) 0.0195(10) 0.0263(11) 0.0049(8) 0.0064(8) 0.0054(8)
C11 0.0421(13) 0.0208(11) 0.0188(10) 0.0011(8) 0.0021(9) 0.0006(9)
C12 0.0275(11) 0.0146(9) 0.0123(9) 0.0013(7) 0.0016(8) 0.0028(8)
C13 0.0265(11) 0.0253(10) 0.0167(10) 0.0026(8) 0.0037(8) 0.0027(8)
C14 0.0320(12) 0.0267(11) 0.0217(11) 0.0021(9) -0.0004(9) -0.0051(9)
C15 0.0464(14) 0.0186(10) 0.0171(10) -0.0010(8) 0.0001(9) 0.0015(9)
C16 0.0406(13) 0.0226(10) 0.0210(10) 0.0013(8) 0.0079(9) 0.0096(9)
C17 0.0275(11) 0.0194(10) 0.0224(10) 0.0042(8) 0.0051(9) 0.0052(8)
F1 0.1259(16) 0.0269(8) 0.0553(10) 0.0197(7) 0.0524(11) 0.0335(9)
F2 0.0586(11) 0.0631(11) 0.0560(10) 0.0322(8) -0.0161(8) -0.0347(9)
F3 0.0606(9) 0.0233(6) 0.0183(6) 0.0037(5) 0.0111(6) -0.0008(6)
N1 0.0222(9) 0.0154(8) 0.0159(8) 0.0021(6) 0.0032(7) 0.0027(6)
N2 0.0236(9) 0.0156(8) 0.0183(8) 0.0031(7) 0.0021(7) 0.0032(7)
N3 0.0228(9) 0.0183(8) 0.0184(8) 0.0028(6) 0.0035(7) 0.0052(7)
N4 0.0322(10) 0.0293(10) 0.0231(10) 0.0049(7) 0.0084(8) 0.0079(8)
N5 0.0338(11) 0.0216(9) 0.0314(10) 0.0016(8) 0.0092(8) 0.0019(8)

loop_
_atom_type_symbol
_atom_type_description
_atom_type_scat_dispersion_real
_atom_type_scat_dispersion_imag
_atom_type_scat_source
C C 0.0030 0.0020 'International Tables Vol C Tables 4.2.6.8 and 6.1.1.4'
H H 0.0000 0.0000 'International Tables Vol C Tables 4.2.6.8 and 6.1.1.4'
F F 0.0170 0.0100 'International Tables Vol C Tables 4.2.6.8 and 6.1.1.4'
N N 0.0060 0.0030 'International Tables Vol C Tables 4.2.6.8 and 6.1.1.4'

loop_
_geom_angle_atom_site_label_1
_geom_angle_atom_site_label_2
_geom_angle_atom_site_label_3
_geom_angle
N2 C1 N3 128.61(17)
N2 C1 C11 116.23(17)
N3 C1 C11 115.14(17)
N3 C2 C7 119.95(17)
N3 C2 C3 122.10(17)
C7 C2 C3 117.93(17)
C4 C3 N1 124.00(17)
C4 C3 C2 121.30(17)
N1 C3 C2 114.69(16)
C3 C4 C5 119.85(17)
C3 C4 H4 120.1
C5 C4 H4 120.1
C8 C5 C4 121.44(17)
C8 C5 C6 120.05(17)
C4 C5 C6 118.51(17)
C7 C6 C5 122.08(17)
C7 C6 H6 119.0
C5 C6 H6 119.0
C6 C7 C2 120.17(17)
C6 C7 H7 119.9
C2 C7 H7 119.9
C5 C8 C9 120.60(17)
C5 C8 C10 121.33(17)
C9 C8 C10 118.06(17)
N5 C9 C8 177.1(2)
N4 C10 C8 177.4(2)
F2 C11 F3 108.65(19)
F2 C11 F1 105.32(19)
F3 C11 F1 106.89(18)
F2 C11 C1 111.90(17)
F3 C11 C1 113.15(17)
F1 C11 C1 110.52(18)
C17 C12 C13 122.38(18)
C17 C12 N1 118.54(17)
C13 C12 N1 119.05(17)
C12 C13 C14 118.18(19)
C12 C13 H13 120.9
C14 C13 H13 120.9
C15 C14 C13 120.3(2)
C15 C14 H14 119.9
C13 C14 H14 119.9
C16 C15 C14 120.44(19)
C16 C15 H15 119.8
C14 C15 H15 119.8
C15 C16 C17 120.1(2)
C15 C16 H16 120.0
C17 C16 H16 120.0
C12 C17 C16 118.68(19)
C12 C17 H17 120.7
C16 C17 H17 120.7
N2 N1 C3 123.14(15)
N2 N1 C12 114.20(14)
C3 N1 C12 122.63(15)
C1 N2 N1 115.79(16)
C2 N3 C1 115.47(16)

loop_
_geom_bond_atom_site_label_1
_geom_bond_atom_site_label_2
_geom_bond_distance
C1 N2 1.303(2)
C1 N3 1.351(2)
C1 C11 1.508(3)
C2 N3 1.316(2)
C2 C7 1.429(3)
C2 C3 1.454(3)
C3 C4 1.369(3)
C3 N1 1.383(2)
C4 C5 1.415(3)
C4 H4 0.9300
C5 C8 1.400(3)
C5 C6 1.446(3)
C6 C7 1.343(3)
C6 H6 0.9300
C7 H7 0.9300
C8 C9 1.427(3)
C8 C10 1.427(3)
C9 N5 1.148(3)
C10 N4 1.153(3)
C11 F2 1.311(3)
C11 F3 1.320(2)
C11 F1 1.333(3)
C12 C17 1.379(3)
C12 C13 1.383(3)
C12 N1 1.443(2)
C13 C14 1.387(3)
C13 H13 0.9300
C14 C15 1.385(3)
C14 H14 0.9300
C15 C16 1.382(3)
C15 H15 0.9300
C16 C17 1.384(3)
C16 H16 0.9300
C17 H17 0.9300
N1 N2 1.347(2)
